data_4105488
loop_
_publ_author_name
'Shao-Liang Zheng'
'Yizhong Wang'
'Zhipeng Yu'
'Qing Lin'
'Philip Coppens'

_publ_section_title
;
 Direct Observation of a Photoinduced Nonstabilized Nitrile Imine
 Structure in the Solid State
;
_journal_name_full 'Journal of the American Chemical Society'
_journal_page_first 18036
_journal_page_last 18037
_journal_paper_doi 10.1021/ja9094523
_journal_volume 131
_journal_year 2009
_chemical_formula_moiety 'C18 H16 N8 O12 Zn, 2(H4 N)'
_chemical_formula_sum 'C18 H24 N10 O12 Zn'
_chemical_formula_weight 637.84
_chemical_name_common '[NH4][Zn(CO2-CN4-C6H4-CO2)(H2O)2]'
_chemical_name_systematic
; 
 ? 
;
_space_group_IT_number 2
_symmetry_cell_setting triclinic
_symmetry_space_group_name_Hall '-P 1'
_symmetry_space_group_name_H-M 'P -1'
_atom_sites_solution_hydrogens geom
_atom_sites_solution_primary direct
_atom_sites_solution_secondary difmap
_audit_creation_method SHELXL-97
_cell_angle_alpha 86.8060(10)
_cell_angle_beta 84.0820(10)
_cell_angle_gamma 63.8670(10)
_cell_formula_units_Z 1
_cell_length_a 7.2682(4)
_cell_length_b 7.2725(4)
_cell_length_c 12.8156(7)
_cell_measurement_reflns_used 183
_cell_measurement_temperature 90(2)
_cell_measurement_theta_max 25
_cell_measurement_theta_min 2.5
_cell_volume 604.88(6)
_computing_cell_refinement 'Bruker Saint v7.23A (Bruker, 2005)'
_computing_data_collection 'APEX2 (Bruker, 2004)'
_computing_data_reduction 'Bruker Saint v7.23A (Bruker, 2005)'
_computing_molecular_graphics 'Bruker SHELXTL'
_computing_publication_material 'Bruker SHELXTL'
_computing_structure_refinement 'SHELXL-97 (Sheldrick, 1997)'
_computing_structure_solution 'SHELXS-97 (Sheldrick, 1997)'
_diffrn_ambient_temperature 90(2)
_diffrn_detector_area_resol_mean 8.33
_diffrn_measured_fraction_theta_full 0.999
_diffrn_measured_fraction_theta_max 0.999
_diffrn_measurement_device_type 'Bruker SMART APEX2'
_diffrn_measurement_method \wand\f-scans
_diffrn_radiation_monochromator graphite
_diffrn_radiation_probe x-ray
_diffrn_radiation_type MoK\a
_diffrn_radiation_wavelength 0.71073
_diffrn_reflns_av_R_equivalents 0.0182
_diffrn_reflns_av_sigmaI/netI 0.0134
_diffrn_reflns_limit_h_max 10
_diffrn_reflns_limit_h_min -10
_diffrn_reflns_limit_k_max 10
_diffrn_reflns_limit_k_min -10
_diffrn_reflns_limit_l_max 17
_diffrn_reflns_limit_l_min -17
_diffrn_reflns_number 15139
_diffrn_reflns_theta_full 29.64
_diffrn_reflns_theta_max 29.64
_diffrn_reflns_theta_min 1.60
_diffrn_source rotating-anode
_diffrn_source_type 'RIGAKU RU-2000BEH'
_exptl_absorpt_coefficient_mu 1.102
_exptl_absorpt_correction_T_max 0.9783
_exptl_absorpt_correction_T_min 0.9368
_exptl_absorpt_correction_type multi-scan
_exptl_absorpt_process_details 'SADABS 2004/1 (Bruker, 2004)'
_exptl_crystal_colour colorless
_exptl_crystal_density_diffrn 1.751
_exptl_crystal_description Needle
_exptl_crystal_F_000 328
_exptl_crystal_size_max 0.06
_exptl_crystal_size_mid 0.04
_exptl_crystal_size_min 0.02
_refine_diff_density_max 0.462
_refine_diff_density_min -0.297
_refine_diff_density_rms 0.058
_refine_ls_extinction_method none
_refine_ls_goodness_of_fit_ref 1.089
_refine_ls_hydrogen_treatment mixed
_refine_ls_matrix_type full
_refine_ls_number_parameters 219
_refine_ls_number_reflns 3405
_refine_ls_number_restraints 0
_refine_ls_restrained_S_all 1.089
_refine_ls_R_factor_all 0.0240
_refine_ls_R_factor_gt 0.0229
_refine_ls_shift/su_max 0.002
_refine_ls_shift/su_mean 0.000
_refine_ls_structure_factor_coef Fsqd
_refine_ls_weighting_details 'calc w=1/[\s^2^(Fo^2^)+(0.0316P)^2^+0.3090P] where P=(Fo^2^+2Fc^2^)/3'
_refine_ls_weighting_scheme calc
_refine_ls_wR_factor_gt 0.0619
_refine_ls_wR_factor_ref 0.0626
_reflns_number_gt 3284
_reflns_number_total 3405
_reflns_threshold_expression >2sigma(I)
_cod_data_source_file ja9094523_si_007.cif
_cod_data_source_block '[NH4][Zn(CO2-CN4-C6H4-CO2)(H2O)2]'
_cod_database_code 4105488

loop_
_symmetry_equiv_pos_as_xyz
'x, y, z'
'-x, -y, -z'

loop_
_atom_site_label
_atom_site_type_symbol
_atom_site_fract_x
_atom_site_fract_y
_atom_site_fract_z
_atom_site_U_iso_or_equiv
_atom_site_adp_type
_atom_site_occupancy
_atom_site_symmetry_multiplicity
_atom_site_calc_flag
_atom_site_refinement_flags
Zn1 Zn 0.5000 0.5000 1.0000 0.01124(6) Uani 1 2 d S
O1 O -0.43334(13) 0.91127(13) 0.19618(7) 0.01462(16) Uani 1 1 d .
O1W O 0.42810(15) 0.80073(14) 1.02981(7) 0.01925(18) Uani 1 1 d .
H1WA H 0.356(3) 0.894(3) 0.9948(16) 0.030(5) Uiso 1 1 d .
H1WB H 0.474(3) 0.833(3) 1.0756(18) 0.038(6) Uiso 1 1 d .
O2W O 0.18721(13) 0.55402(14) 1.03428(7) 0.01465(16) Uani 1 1 d .
H2WA H 0.091(3) 0.672(3) 1.0516(15) 0.025(4) Uiso 1 1 d .
H2WB H 0.154(4) 0.541(4) 0.974(2) 0.053(7) Uiso 1 1 d .
O2 O -0.16551(13) 0.89563(14) 0.08758(7) 0.01642(17) Uani 1 1 d .
O3 O 0.15637(13) 0.56868(14) 0.82887(6) 0.01626(17) Uani 1 1 d .
N1S N -0.23916(16) 0.70127(17) 0.77633(9) 0.01482(19) Uani 1 1 d .
H1SA H -0.328(3) 0.830(3) 0.7835(15) 0.027(5) Uiso 1 1 d .
H1SB H -0.119(3) 0.688(3) 0.7596(16) 0.035(5) Uiso 1 1 d .
H1SC H -0.278(3) 0.648(3) 0.7298(17) 0.033(5) Uiso 1 1 d .
H1SD H -0.240(3) 0.643(3) 0.8356(17) 0.034(5) Uiso 1 1 d .
O4 O 0.46308(13) 0.56928(13) 0.83959(6) 0.01354(16) Uani 1 1 d .
N1 N 0.16378(14) 0.67595(15) 0.62131(7) 0.01136(17) Uani 1 1 d .
N2 N 0.22923(14) 0.72259(14) 0.52749(7) 0.01041(17) Uani 1 1 d .
N3 N 0.41404(14) 0.72171(15) 0.52455(7) 0.01221(17) Uani 1 1 d .
N4 N 0.47212(14) 0.67293(15) 0.62030(7) 0.01163(17) Uani 1 1 d .
C1 C -0.24944(17) 0.88593(17) 0.17723(9) 0.01239(19) Uani 1 1 d .
C2 C -0.12104(16) 0.84270(17) 0.26919(8) 0.01139(19) Uani 1 1 d .
C3 C 0.07165(17) 0.84447(17) 0.25633(9) 0.0126(2) Uani 1 1 d .
H3A H 0.1226 0.8721 0.1890 0.015 Uiso 1 1 calc R
C4 C 0.18981(17) 0.80633(17) 0.34099(9) 0.01224(19) Uani 1 1 d .
H4A H 0.3203 0.8083 0.3323 0.015 Uiso 1 1 calc R
C5 C 0.11190(17) 0.76520(16) 0.43863(8) 0.01117(19) Uani 1 1 d .
C6 C -0.07948(17) 0.76237(18) 0.45349(9) 0.0135(2) Uani 1 1 d .
H6A H -0.1297 0.7336 0.5208 0.016 Uiso 1 1 calc R
C7 C -0.19552(17) 0.80229(17) 0.36832(9) 0.01258(19) Uani 1 1 d .
H7A H -0.3268 0.8021 0.3775 0.015 Uiso 1 1 calc R
C8 C 0.31828(16) 0.64532(16) 0.67771(8) 0.01095(19) Uani 1 1 d .
C9 C 0.31187(17) 0.58932(17) 0.79246(8) 0.01132(19) Uani 1 1 d .

loop_
_atom_site_aniso_label
_atom_site_aniso_U_11
_atom_site_aniso_U_22
_atom_site_aniso_U_33
_atom_site_aniso_U_23
_atom_site_aniso_U_13
_atom_site_aniso_U_12
Zn1 0.01115(9) 0.01710(10) 0.00777(9) 0.00147(6) -0.00340(6) -0.00792(7)
O1 0.0115(4) 0.0187(4) 0.0138(4) 0.0007(3) -0.0043(3) -0.0062(3)
O1W 0.0247(5) 0.0169(4) 0.0182(4) 0.0039(3) -0.0144(4) -0.0087(4)
O2W 0.0122(4) 0.0211(4) 0.0111(4) -0.0006(3) -0.0021(3) -0.0074(3)
O2 0.0146(4) 0.0221(4) 0.0107(4) 0.0029(3) -0.0041(3) -0.0061(3)
O3 0.0126(4) 0.0279(5) 0.0109(4) 0.0014(3) -0.0028(3) -0.0110(3)
N1S 0.0095(4) 0.0184(5) 0.0175(5) 0.0019(4) -0.0028(3) -0.0068(4)
O4 0.0121(4) 0.0218(4) 0.0092(3) 0.0023(3) -0.0048(3) -0.0093(3)
N1 0.0113(4) 0.0145(4) 0.0079(4) 0.0009(3) -0.0030(3) -0.0050(3)
N2 0.0098(4) 0.0128(4) 0.0084(4) 0.0006(3) -0.0027(3) -0.0045(3)
N3 0.0101(4) 0.0154(4) 0.0113(4) 0.0003(3) -0.0042(3) -0.0051(3)
N4 0.0113(4) 0.0139(4) 0.0093(4) 0.0002(3) -0.0034(3) -0.0047(3)
C1 0.0130(5) 0.0120(5) 0.0115(5) 0.0008(4) -0.0044(4) -0.0043(4)
C2 0.0113(5) 0.0121(5) 0.0102(5) 0.0006(3) -0.0038(4) -0.0041(4)
C3 0.0123(5) 0.0150(5) 0.0100(4) 0.0011(4) -0.0025(4) -0.0055(4)
C4 0.0107(4) 0.0147(5) 0.0118(5) 0.0007(4) -0.0028(4) -0.0057(4)
C5 0.0111(5) 0.0121(5) 0.0095(4) 0.0006(3) -0.0044(4) -0.0037(4)
C6 0.0129(5) 0.0181(5) 0.0099(5) 0.0013(4) -0.0021(4) -0.0071(4)
C7 0.0113(5) 0.0156(5) 0.0116(5) 0.0008(4) -0.0034(4) -0.0062(4)
C8 0.0103(4) 0.0125(5) 0.0096(4) -0.0002(4) -0.0034(4) -0.0041(4)
C9 0.0111(5) 0.0136(5) 0.0091(4) -0.0004(3) -0.0029(4) -0.0048(4)

loop_
_atom_type_symbol
_atom_type_description
_atom_type_scat_dispersion_real
_atom_type_scat_dispersion_imag
_atom_type_scat_source
C C 0.0033 0.0016 'International Tables Vol C Tables 4.2.6.8 and 6.1.1.4'
H H 0.0000 0.0000 'International Tables Vol C Tables 4.2.6.8 and 6.1.1.4'
N N 0.0061 0.0033 'International Tables Vol C Tables 4.2.6.8 and 6.1.1.4'
O O 0.0106 0.0060 'International Tables Vol C Tables 4.2.6.8 and 6.1.1.4'
Zn Zn 0.2839 1.4301 'International Tables Vol C Tables 4.2.6.8 and 6.1.1.4'

loop_
_geom_angle_atom_site_label_1
_geom_angle_atom_site_label_2
_geom_angle_atom_site_label_3
_geom_angle
_geom_angle_site_symmetry_1
_geom_angle_site_symmetry_3
O1W Zn1 O1W 180.00(5) 2_667 .
O1W Zn1 O4 89.24(4) 2_667 .
O1W Zn1 O4 90.76(4) . .
O1W Zn1 O4 90.76(4) 2_667 2_667
O1W Zn1 O4 89.24(4) . 2_667
O4 Zn1 O4 180.0 . 2_667
O1W Zn1 O2W 91.52(4) 2_667 2_667
O1W Zn1 O2W 88.48(4) . 2_667
O4 Zn1 O2W 87.33(3) . 2_667
O4 Zn1 O2W 92.67(3) 2_667 2_667
O1W Zn1 O2W 88.48(4) 2_667 .
O1W Zn1 O2W 91.52(4) . .
O4 Zn1 O2W 92.67(3) . .
O4 Zn1 O2W 87.33(3) 2_667 .
O2W Zn1 O2W 180.0 2_667 .
Zn1 O1W H1WA 122.9(14) . .
Zn1 O1W H1WB 122.7(16) . .
H1WA O1W H1WB 114(2) . .
Zn1 O2W H2WA 122.7(13) . .
Zn1 O2W H2WB 101.9(17) . .
H2WA O2W H2WB 101(2) . .
H1SA N1S H1SB 112.2(18) . .
H1SA N1S H1SC 108.2(18) . .
H1SB N1S H1SC 110.8(19) . .
H1SA N1S H1SD 107.1(18) . .
H1SB N1S H1SD 107.9(19) . .
H1SC N1S H1SD 110.7(19) . .
C9 O4 Zn1 126.26(7) . .
C8 N1 N2 101.93(9) . .
N1 N2 N3 113.65(9) . .
N1 N2 C5 122.21(9) . .
N3 N2 C5 124.13(9) . .
N4 N3 N2 105.84(9) . .
N3 N4 C8 106.29(9) . .
O2 C1 O1 124.92(10) . .
O2 C1 C2 117.37(10) . .
O1 C1 C2 117.71(10) . .
C7 C2 C3 119.42(10) . .
C7 C2 C1 119.93(10) . .
C3 C2 C1 120.65(10) . .
C4 C3 C2 120.86(10) . .
C4 C3 H3A 119.6 . .
C2 C3 H3A 119.6 . .
C5 C4 C3 118.34(10) . .
C5 C4 H4A 120.8 . .
C3 C4 H4A 120.8 . .
C4 C5 C6 121.91(10) . .
C4 C5 N2 120.22(10) . .
C6 C5 N2 117.87(10) . .
C7 C6 C5 118.86(10) . .
C7 C6 H6A 120.6 . .
C5 C6 H6A 120.6 . .
C6 C7 C2 120.60(10) . .
C6 C7 H7A 119.7 . .
C2 C7 H7A 119.7 . .
N1 C8 N4 112.30(9) . .
N1 C8 C9 121.25(10) . .
N4 C8 C9 126.45(10) . .
O3 C9 O4 128.06(10) . .
O3 C9 C8 115.58(10) . .
O4 C9 C8 116.36(10) . .

loop_
_geom_bond_atom_site_label_1
_geom_bond_atom_site_label_2
_geom_bond_distance
_geom_bond_site_symmetry_2
Zn1 O1W 2.0609(9) 2_667
Zn1 O1W 2.0609(9) .
Zn1 O4 2.1051(8) .
Zn1 O4 2.1051(8) 2_667
Zn1 O2W 2.1313(8) 2_667
Zn1 O2W 2.1313(8) .
O1 C1 1.2651(14) .
O1W H1WA 0.80(2) .
O1W H1WB 0.80(2) .
O2W H2WA 0.86(2) .
O2W H2WB 0.86(3) .
O2 C1 1.2576(14) .
O3 C9 1.2452(14) .
N1S H1SA 0.87(2) .
N1S H1SB 0.84(2) .
N1S H1SC 0.86(2) .
N1S H1SD 0.85(2) .
O4 C9 1.2569(13) .
N1 C8 1.3276(13) .
N1 N2 1.3289(13) .
N2 N3 1.3370(13) .
N2 C5 1.4311(13) .
N3 N4 1.3176(13) .
N4 C8 1.3578(14) .
C1 C2 1.5119(15) .
C2 C7 1.3965(15) .
C2 C3 1.3989(15) .
C3 C4 1.3929(15) .
C3 H3A 0.9500 .
C4 C5 1.3919(15) .
C4 H4A 0.9500 .
C5 C6 1.3935(15) .
C6 C7 1.3877(15) .
C6 H6A 0.9500 .
C7 H7A 0.9500 .
C8 C9 1.5054(15) .

loop_
_geom_hbond_atom_site_label_D
_geom_hbond_atom_site_label_H
_geom_hbond_atom_site_label_A
_geom_hbond_distance_DH
_geom_hbond_distance_HA
_geom_hbond_distance_DA
_geom_hbond_angle_DHA
_geom_hbond_site_symmetry_A
O1W H1WA O2 0.80(2) 1.90(2) 2.7002(12) 174(2) 2_576
O1W H1WB O1 0.80(2) 1.95(2) 2.7483(12) 175(2) 1_656
O2W H2WA O2 0.86(2) 1.89(2) 2.7254(12) 164.7(18) 1_556
O2W H2WB O3 0.86(3) 1.86(3) 2.6573(12) 155(2) .
N1S H1SA O1 0.87(2) 1.92(2) 2.7855(14) 167.9(18) 2_476
N1S H1SB O3 0.84(2) 2.07(2) 2.7445(13) 136.4(19) .
N1S H1SB N1 0.84(2) 2.54(2) 3.3051(14) 150.7(18) .
N1S H1SC N4 0.86(2) 2.35(2) 3.1204(14) 149.5(18) 1_455
N1S H1SD O2W 0.85(2) 2.09(2) 2.9240(14) 168(2) 2_567

loop_
_geom_torsion_atom_site_label_1
_geom_torsion_atom_site_label_2
_geom_torsion_atom_site_label_3
_geom_torsion_atom_site_label_4
_geom_torsion
_geom_torsion_site_symmetry_1
O1W Zn1 O4 C9 76.40(10) 2_667
O1W Zn1 O4 C9 -103.60(10) .
O2W Zn1 O4 C9 167.96(10) 2_667
O2W Zn1 O4 C9 -12.04(10) .
C8 N1 N2 N3 -0.03(12) .
C8 N1 N2 C5 178.81(9) .
N1 N2 N3 N4 -0.12(12) .
C5 N2 N3 N4 -178.93(10) .
N2 N3 N4 C8 0.21(11) .
O2 C1 C2 C7 -171.21(10) .
O1 C1 C2 C7 9.36(16) .
O2 C1 C2 C3 9.36(16) .
O1 C1 C2 C3 -170.07(10) .
C7 C2 C3 C4 0.06(17) .
C1 C2 C3 C4 179.49(10) .
C2 C3 C4 C5 0.37(17) .
C3 C4 C5 C6 -0.32(17) .
C3 C4 C5 N2 179.21(10) .
N1 N2 C5 C4 -177.74(10) .
N3 N2 C5 C4 0.97(16) .
N1 N2 C5 C6 1.81(16) .
N3 N2 C5 C6 -179.48(10) .
C4 C5 C6 C7 -0.16(17) .
N2 C5 C6 C7 -179.70(10) .
C5 C6 C7 C2 0.60(17) .
C3 C2 C7 C6 -0.56(17) .
C1 C2 C7 C6 -179.99(10) .
N2 N1 C8 N4 0.17(12) .
N2 N1 C8 C9 179.43(9) .
N3 N4 C8 N1 -0.25(13) .
N3 N4 C8 C9 -179.46(10) .
Zn1 O4 C9 O3 -1.70(18) .
Zn1 O4 C9 C8 178.27(7) .
N1 C8 C9 O3 1.92(16) .
N4 C8 C9 O3 -178.93(10) .
N1 C8 C9 O4 -178.05(10) .
N4 C8 C9 O4 1.10(17) .
